data_7151831
loop_
_publ_author_name
'Mitamura, Takenori'
'Iwata, Kimiyo'
'Nomoto, Akihiro'
'Ogawa, Akiya'

_publ_section_title
;
 Photochemical intramolecular cyclization of o-alkynylaryl isocyanides
 with organic dichalcogenides leading to 2,4-bischalcogenated
 quinolines.
;
_journal_issue 10
_journal_name_full 'Organic &amp; biomolecular chemistry'
_journal_page_first 3768
_journal_page_last 3775
_journal_paper_doi 10.1039/c0ob01168a
_journal_volume 9
_journal_year 2011
_chemical_formula_moiety 'C27 H17 Cl2 N Se2 '
_chemical_formula_sum 'C27 H17 Cl2 N Se2'
_chemical_formula_weight 584.26
_space_group_IT_number 2
_symmetry_cell_setting triclinic
_symmetry_Int_Tables_number 2
_symmetry_space_group_name_Hall '-P 1'
_symmetry_space_group_name_H-M 'P -1'
_audit_creation_date 2009-12-02
_audit_creation_method 'by CrystalStructure 3.8'
_cell_angle_alpha 74.4693(12)
_cell_angle_beta 86.7204(13)
_cell_angle_gamma 73.3481(13)
_cell_formula_units_Z 2
_cell_length_a 6.0736(3)
_cell_length_b 11.6934(5)
_cell_length_c 17.7490(9)
_cell_measurement_reflns_used 6469
_cell_measurement_temperature 103.1
_cell_measurement_theta_max 27.5
_cell_measurement_theta_min 3.4
_cell_volume 1163.33(10)
_computing_cell_refinement PROCESS-AUTO
_computing_data_collection PROCESS-AUTO
_computing_data_reduction CrystalStructure
_computing_publication_material 'CrystalStructure 3.8'
_computing_structure_refinement CRYSTALS
_computing_structure_solution 'DIRDIF99 (PATTY)'
_diffrn_ambient_temperature 103.1
_diffrn_detector_area_resol_mean 10.00
_diffrn_measured_fraction_theta_full 0.992
_diffrn_measured_fraction_theta_max 0.992
_diffrn_measurement_device_type 'Rigaku RAXIS-RAPID'
_diffrn_measurement_method \w
_diffrn_radiation_type 'Mo K\a'
_diffrn_radiation_wavelength 0.71075
_diffrn_reflns_av_R_equivalents 0.033
_diffrn_reflns_limit_h_max 7
_diffrn_reflns_limit_h_min -7
_diffrn_reflns_limit_k_max 15
_diffrn_reflns_limit_k_min -14
_diffrn_reflns_limit_l_max 23
_diffrn_reflns_limit_l_min -22
_diffrn_reflns_number 11242
_diffrn_reflns_theta_full 27.48
_diffrn_reflns_theta_max 27.48
_exptl_absorpt_coefficient_mu 3.424
_exptl_absorpt_correction_T_max 0.504
_exptl_absorpt_correction_T_min 0.254
_exptl_absorpt_correction_type multi-scan
_exptl_absorpt_process_details
;
Higashi, T. (1995). Program for Absorption Correction.
Rigaku Corporation, Tokyo, Japan.
;
_exptl_crystal_colour yellow
_exptl_crystal_density_diffrn 1.668
_exptl_crystal_density_method 'not measured'
_exptl_crystal_description block
_exptl_crystal_F_000 576.00
_exptl_crystal_size_max 0.26
_exptl_crystal_size_mid 0.20
_exptl_crystal_size_min 0.20
_refine_diff_density_max 3.16
_refine_diff_density_min -1.30
_refine_ls_extinction_method none
_refine_ls_goodness_of_fit_ref 1.005
_refine_ls_hydrogen_treatment refall
_refine_ls_number_parameters 306
_refine_ls_number_reflns 4707
_refine_ls_R_factor_gt 0.0582
_refine_ls_shift/su_max 0.0000
_refine_ls_structure_factor_coef Fsqd
_refine_ls_weighting_details 'w = 1/[0.0069Fo^2^ + 1.0000\s(Fo^2^)]/(4Fo^2^)'
_refine_ls_weighting_scheme calc
_refine_ls_wR_factor_ref 0.1941
_reflns_number_gt 4530
_reflns_number_total 5263
_reflns_threshold_expression F^2^>2.0\s(F^2^)
_cod_data_source_file c0ob01168a.txt
_cod_data_source_block '_SE'
_cod_original_formula_sum 'C27 H17 Cl2 N Se2 '
_cod_database_code 7151831

loop_
_symmetry_equiv_pos_site_id
_symmetry_equiv_pos_as_xyz
1 +X,+Y,+Z
2 -X,-Y,-Z

loop_
_atom_site_label
_atom_site_type_symbol
_atom_site_fract_x
_atom_site_fract_y
_atom_site_fract_z
_atom_site_U_iso_or_equiv
_atom_site_adp_type
_atom_site_occupancy
_atom_site_symmetry_multiplicity
_atom_site_calc_flag
_atom_site_refinement_flags
_atom_site_disorder_assembly
_atom_site_disorder_group
Se(1) Se 0.29826(8) 0.98227(4) 0.11951(3) 0.02241(14) Uani 1.00 1 d . . .
Se(2) Se 0.65948(7) 0.52981(4) 0.35290(2) 0.01909(14) Uani 1.00 1 d . . .
Cl(1) Cl -0.6574(2) 1.40025(11) 0.11201(8) 0.0311(3) Uani 1.00 1 d . . .
Cl(2) Cl 0.2451(2) 0.07514(10) 0.37062(8) 0.0322(3) Uani 1.00 1 d . . .
N(1) N 0.0757(6) 0.9039(3) 0.2565(2) 0.0189(9) Uani 1.00 1 d . . .
C(1) C 0.2610(7) 0.8688(3) 0.2179(2) 0.0185(10) Uani 1.00 1 d . . .
C(2) C 0.0470(7) 0.8234(3) 0.3263(2) 0.0179(10) Uani 1.00 1 d . . .
C(3) C -0.1650(8) 0.8576(4) 0.3639(2) 0.0247(12) Uani 1.00 1 d . . .
C(4) C -0.2054(9) 0.7807(4) 0.4339(3) 0.0293(13) Uani 1.00 1 d . . .
C(5) C -0.0367(8) 0.6693(4) 0.4677(2) 0.0228(11) Uani 1.00 1 d . . .
C(6) C 0.1651(7) 0.6340(3) 0.4307(2) 0.0200(10) Uani 1.00 1 d . . .
C(7) C 0.2134(7) 0.7084(3) 0.3584(2) 0.0158(10) Uani 1.00 1 d . . .
C(8) C 0.4099(6) 0.6758(3) 0.3120(2) 0.0150(9) Uani 1.00 1 d . . .
C(9) C 0.4364(7) 0.7526(3) 0.2410(2) 0.0155(10) Uani 1.00 1 d . . .
C(10) C 0.6181(7) 0.7190(3) 0.1845(2) 0.0176(10) Uani 1.00 1 d . . .
C(11) C 0.6129(8) 0.6277(3) 0.1479(2) 0.0237(11) Uani 1.00 1 d . . .
C(12) C 0.7724(9) 0.6005(4) 0.0912(3) 0.0287(12) Uani 1.00 1 d . . .
C(13) C 0.9376(8) 0.6641(4) 0.0706(2) 0.0264(12) Uani 1.00 1 d . . .
C(14) C 0.9408(8) 0.7527(4) 0.1066(3) 0.0260(12) Uani 1.00 1 d . . .
C(15) C 0.7823(7) 0.7813(4) 0.1633(2) 0.0213(11) Uani 1.00 1 d . . .
C(16) C 0.0137(7) 1.1050(3) 0.1201(2) 0.0204(10) Uani 1.00 1 d . . .
C(17) C -0.0152(8) 1.1877(4) 0.1647(3) 0.0290(13) Uani 1.00 1 d . . .
C(18) C -0.2169(9) 1.2765(4) 0.1646(3) 0.0334(14) Uani 1.00 1 d . . .
C(19) C -0.4000(8) 1.2856(4) 0.1148(2) 0.0228(11) Uani 1.00 1 d . . .
C(20) C -0.3731(8) 1.2046(4) 0.0694(2) 0.0230(11) Uani 1.00 1 d . . .
C(21) C -0.1705(7) 1.1133(3) 0.0713(2) 0.0214(11) Uani 1.00 1 d . . .
C(22) C 0.5193(7) 0.4004(3) 0.3545(2) 0.0171(10) Uani 1.00 1 d . . .
C(23) C 0.6485(8) 0.2807(3) 0.3960(2) 0.0216(11) Uani 1.00 1 d . . .
C(24) C 0.5623(8) 0.1807(3) 0.3982(2) 0.0229(11) Uani 1.00 1 d . . .
C(25) C 0.3585(8) 0.1990(4) 0.3645(2) 0.0223(11) Uani 1.00 1 d . . .
C(26) C 0.2256(8) 0.3188(4) 0.3218(2) 0.0207(11) Uani 1.00 1 d . . .
C(27) C 0.3155(8) 0.4179(3) 0.3191(2) 0.0226(11) Uani 1.00 1 d . . .
H(1) H -0.2793 0.9335 0.3409 0.029 Uiso 1.00 1 c R . .
H(2) H -0.3635 0.8053 0.4623 0.035 Uiso 1.00 1 c R . .
H(3) H -0.0669 0.6125 0.5224 0.029 Uiso 1.00 1 c R . .
H(4) H 0.2750 0.5580 0.4541 0.024 Uiso 1.00 1 c R . .
H(5) H 0.4978 0.5832 0.1620 0.027 Uiso 1.00 1 c R . .
H(6) H 0.7683 0.5350 0.0653 0.033 Uiso 1.00 1 c R . .
H(7) H 1.0594 0.6437 0.0274 0.028 Uiso 1.00 1 c R . .
H(8) H 1.0669 0.8011 0.0910 0.029 Uiso 1.00 1 c R . .
H(9) H 0.7875 0.8439 0.1875 0.026 Uiso 1.00 1 c R . .
H(10) H 0.1187 1.1824 0.1988 0.034 Uiso 1.00 1 c R . .
H(11) H -0.2361 1.3340 0.1988 0.040 Uiso 1.00 1 c R . .
H(12) H -0.5105 1.2125 0.0324 0.027 Uiso 1.00 1 c R . .
H(13) H -0.1520 1.0499 0.0368 0.024 Uiso 1.00 1 c R . .
H(14) H 0.7897 0.2684 0.4216 0.024 Uiso 1.00 1 c R . .
H(15) H 0.6591 0.0897 0.4269 0.026 Uiso 1.00 1 c R . .
H(16) H 0.0824 0.3309 0.2962 0.025 Uiso 1.00 1 c R . .
H(17) H 0.2254 0.5052 0.2898 0.026 Uiso 1.00 1 c R . .

loop_
_atom_site_aniso_label
_atom_site_aniso_U_11
_atom_site_aniso_U_22
_atom_site_aniso_U_33
_atom_site_aniso_U_12
_atom_site_aniso_U_13
_atom_site_aniso_U_23
Se(1) 0.0178(3) 0.0197(2) 0.0219(3) -0.00268(19) 0.00363(19) 0.00413(19)
Se(2) 0.0135(2) 0.0166(2) 0.0227(3) -0.00309(18) -0.00239(19) 0.00160(18)
Cl(1) 0.0265(6) 0.0275(6) 0.0348(7) 0.0032(4) -0.0016(4) -0.0115(4)
Cl(2) 0.0265(6) 0.0221(5) 0.0510(8) -0.0086(4) 0.0026(5) -0.0133(5)
N(1) 0.0188(19) 0.0157(16) 0.0203(18) -0.0046(13) 0.0041(14) -0.0023(13)
C(1) 0.019(2) 0.0149(18) 0.021(2) -0.0060(15) 0.0050(16) -0.0022(14)
C(2) 0.022(2) 0.0164(19) 0.016(2) -0.0071(16) 0.0050(16) -0.0045(15)
C(3) 0.023(2) 0.022(2) 0.027(2) -0.0037(17) 0.0103(18) -0.0088(17)
C(4) 0.031(2) 0.030(2) 0.027(2) -0.0090(19) 0.016(2) -0.0105(18)
C(5) 0.026(2) 0.030(2) 0.016(2) -0.0131(18) 0.0035(17) -0.0062(16)
C(6) 0.020(2) 0.021(2) 0.018(2) -0.0056(16) -0.0015(16) -0.0031(15)
C(7) 0.013(2) 0.0177(19) 0.018(2) -0.0052(15) -0.0024(15) -0.0052(15)
C(8) 0.0091(19) 0.0155(18) 0.020(2) -0.0042(13) -0.0026(15) -0.0022(14)
C(9) 0.0084(19) 0.0171(19) 0.020(2) -0.0034(14) -0.0030(15) -0.0026(15)
C(10) 0.012(2) 0.0209(19) 0.015(2) -0.0011(14) -0.0010(15) 0.0002(14)
C(11) 0.024(2) 0.017(2) 0.026(2) -0.0024(16) 0.0083(18) -0.0054(16)
C(12) 0.034(2) 0.021(2) 0.026(2) -0.0006(18) 0.0072(19) -0.0073(17)
C(13) 0.020(2) 0.030(2) 0.020(2) 0.0014(17) 0.0039(17) -0.0015(17)
C(14) 0.017(2) 0.029(2) 0.027(2) -0.0055(18) 0.0051(18) -0.0013(18)
C(15) 0.014(2) 0.026(2) 0.024(2) -0.0065(16) 0.0013(16) -0.0052(16)
C(16) 0.019(2) 0.0145(19) 0.022(2) -0.0037(15) 0.0009(17) 0.0037(15)
C(17) 0.027(2) 0.025(2) 0.033(2) -0.0045(18) -0.017(2) -0.0032(19)
C(18) 0.041(3) 0.022(2) 0.035(2) -0.001(2) -0.007(2) -0.0124(19)
C(19) 0.017(2) 0.022(2) 0.025(2) -0.0013(16) -0.0043(17) -0.0033(17)
C(20) 0.018(2) 0.025(2) 0.025(2) -0.0068(16) -0.0018(17) -0.0031(17)
C(21) 0.019(2) 0.022(2) 0.019(2) -0.0041(16) -0.0001(16) -0.0007(15)
C(22) 0.015(2) 0.0186(19) 0.016(2) -0.0037(15) 0.0029(15) -0.0040(15)
C(23) 0.022(2) 0.017(2) 0.023(2) -0.0024(16) 0.0051(17) -0.0042(16)
C(24) 0.022(2) 0.018(2) 0.026(2) -0.0011(16) 0.0029(18) -0.0061(16)
C(25) 0.024(2) 0.018(2) 0.025(2) -0.0060(17) 0.0067(18) -0.0080(17)
C(26) 0.017(2) 0.023(2) 0.022(2) -0.0037(16) 0.0035(16) -0.0084(16)
C(27) 0.023(2) 0.019(2) 0.022(2) -0.0017(16) 0.0052(17) -0.0050(16)

loop_
_atom_type_symbol
_atom_type_description
_atom_type_scat_dispersion_real
_atom_type_scat_dispersion_imag
_atom_type_scat_source
C C 0.003 0.002
;
International Tables for Crystallography
(1992, Vol. C, Tables 4.2.6.8 and 6.1.1.4)
;
H H 0.000 0.000
;
International Tables for Crystallography
(1992, Vol. C, Table 6.1.1.4)
;
Cl Cl 0.148 0.159
;
International Tables for Crystallography
(1992, Vol. C, Tables 4.2.6.8 and 6.1.1.4)
;
N N 0.006 0.003
;
International Tables for Crystallography
(1992, Vol. C, Tables 4.2.6.8 and 6.1.1.4)
;
Se Se -0.093 2.226
;
International Tables for Crystallography
(1992, Vol. C, Tables 4.2.6.8 and 6.1.1.4)
;

loop_
_geom_angle_atom_site_label_1
_geom_angle_atom_site_label_2
_geom_angle_atom_site_label_3
_geom_angle
_geom_angle_publ_flag
_geom_angle_site_symmetry_1
_geom_angle_site_symmetry_2
_geom_angle_site_symmetry_3
C(1) Se(1) C(16) 96.79(17) yes . . .
C(8) Se(2) C(22) 101.36(18) yes . . .
C(1) N(1) C(2) 117.1(3) yes . . .
Se(1) C(1) N(1) 116.7(2) yes . . .
Se(1) C(1) C(9) 117.4(3) yes . . .
N(1) C(1) C(9) 125.9(3) yes . . .
N(1) C(2) C(3) 116.4(3) yes . . .
N(1) C(2) C(7) 122.9(3) yes . . .
C(3) C(2) C(7) 120.7(3) yes . . .
C(2) C(3) C(4) 119.3(3) yes . . .
C(3) C(4) C(5) 120.2(4) yes . . .
C(4) C(5) C(6) 120.8(4) yes . . .
C(5) C(6) C(7) 121.3(3) yes . . .
C(2) C(7) C(6) 117.7(3) yes . . .
C(2) C(7) C(8) 116.5(3) yes . . .
C(6) C(7) C(8) 125.7(3) yes . . .
Se(2) C(8) C(7) 120.4(2) yes . . .
Se(2) C(8) C(9) 118.1(2) yes . . .
C(7) C(8) C(9) 121.2(3) yes . . .
C(1) C(9) C(8) 116.2(3) yes . . .
C(1) C(9) C(10) 118.9(3) yes . . .
C(8) C(9) C(10) 124.6(3) yes . . .
C(9) C(10) C(11) 119.3(4) yes . . .
C(9) C(10) C(15) 121.6(4) yes . . .
C(11) C(10) C(15) 119.0(4) yes . . .
C(10) C(11) C(12) 120.2(4) yes . . .
C(11) C(12) C(13) 120.2(5) yes . . .
C(12) C(13) C(14) 119.1(4) yes . . .
C(13) C(14) C(15) 121.5(5) yes . . .
C(10) C(15) C(14) 120.1(5) yes . . .
Se(1) C(16) C(17) 121.8(3) yes . . .
Se(1) C(16) C(21) 118.9(3) yes . . .
C(17) C(16) C(21) 119.3(3) yes . . .
C(16) C(17) C(18) 122.0(5) yes . . .
C(17) C(18) C(19) 118.5(5) yes . . .
Cl(1) C(19) C(18) 119.4(4) yes . . .
Cl(1) C(19) C(20) 120.4(4) yes . . .
C(18) C(19) C(20) 120.2(4) yes . . .
C(19) C(20) C(21) 120.9(4) yes . . .
C(16) C(21) C(20) 119.0(4) yes . . .
Se(2) C(22) C(23) 114.4(3) yes . . .
Se(2) C(22) C(27) 124.9(2) yes . . .
C(23) C(22) C(27) 120.7(4) yes . . .
C(22) C(23) C(24) 118.2(4) yes . . .
C(23) C(24) C(25) 120.7(3) yes . . .
Cl(2) C(25) C(24) 120.8(3) yes . . .
Cl(2) C(25) C(26) 117.1(3) yes . . .
C(24) C(25) C(26) 122.1(4) yes . . .
C(25) C(26) C(27) 116.5(4) yes . . .
C(22) C(27) C(26) 121.7(3) yes . . .
C(2) C(3) H(1) 120.3 no . . .
C(4) C(3) H(1) 120.3 no . . .
C(3) C(4) H(2) 119.9 no . . .
C(5) C(4) H(2) 119.9 no . . .
C(4) C(5) H(3) 119.6 no . . .
C(6) C(5) H(3) 119.6 no . . .
C(5) C(6) H(4) 119.4 no . . .
C(7) C(6) H(4) 119.4 no . . .
C(10) C(11) H(5) 119.9 no . . .
C(12) C(11) H(5) 119.9 no . . .
C(11) C(12) H(6) 119.9 no . . .
C(13) C(12) H(6) 119.9 no . . .
C(12) C(13) H(7) 120.4 no . . .
C(14) C(13) H(7) 120.4 no . . .
C(13) C(14) H(8) 119.3 no . . .
C(15) C(14) H(8) 119.3 no . . .
C(10) C(15) H(9) 120.0 no . . .
C(14) C(15) H(9) 120.0 no . . .
C(16) C(17) H(10) 119.0 no . . .
C(18) C(17) H(10) 119.0 no . . .
C(17) C(18) H(11) 120.8 no . . .
C(19) C(18) H(11) 120.8 no . . .
C(19) C(20) H(12) 119.5 no . . .
C(21) C(20) H(12) 119.5 no . . .
C(16) C(21) H(13) 120.5 no . . .
C(20) C(21) H(13) 120.5 no . . .
C(22) C(23) H(14) 120.9 no . . .
C(24) C(23) H(14) 120.9 no . . .
C(23) C(24) H(15) 119.6 no . . .
C(25) C(24) H(15) 119.6 no . . .
C(25) C(26) H(16) 121.8 no . . .
C(27) C(26) H(16) 121.8 no . . .
C(22) C(27) H(17) 119.2 no . . .
C(26) C(27) H(17) 119.1 no . . .

loop_
_geom_bond_atom_site_label_1
_geom_bond_atom_site_label_2
_geom_bond_distance
_geom_bond_publ_flag
_geom_bond_site_symmetry_1
_geom_bond_site_symmetry_2
Se(1) C(1) 1.936(4) yes . .
Se(1) C(16) 1.906(4) yes . .
Se(2) C(8) 1.928(3) yes . .
Se(2) C(22) 1.931(4) yes . .
Cl(1) C(19) 1.737(4) yes . .
Cl(2) C(25) 1.750(5) yes . .
N(1) C(1) 1.305(5) yes . .
N(1) C(2) 1.378(5) yes . .
C(1) C(9) 1.439(4) yes . .
C(2) C(3) 1.418(6) yes . .
C(2) C(7) 1.425(4) yes . .
C(3) C(4) 1.381(6) yes . .
C(4) C(5) 1.412(5) yes . .
C(5) C(6) 1.366(6) yes . .
C(6) C(7) 1.413(5) yes . .
C(7) C(8) 1.429(5) yes . .
C(8) C(9) 1.368(5) yes . .
C(9) C(10) 1.488(5) yes . .
C(10) C(11) 1.400(7) yes . .
C(10) C(15) 1.376(7) yes . .
C(11) C(12) 1.390(7) yes . .
C(12) C(13) 1.390(7) yes . .
C(13) C(14) 1.360(8) yes . .
C(14) C(15) 1.393(6) yes . .
C(16) C(17) 1.373(7) yes . .
C(16) C(21) 1.420(7) yes . .
C(17) C(18) 1.360(6) yes . .
C(18) C(19) 1.422(8) yes . .
C(19) C(20) 1.370(7) yes . .
C(20) C(21) 1.374(5) yes . .
C(22) C(23) 1.414(5) yes . .
C(22) C(27) 1.358(6) yes . .
C(23) C(24) 1.402(7) yes . .
C(24) C(25) 1.342(7) yes . .
C(25) C(26) 1.429(5) yes . .
C(26) C(27) 1.405(7) yes . .
C(3) H(1) 0.960 no . .
C(4) H(2) 1.060 no . .
C(5) H(3) 1.060 no . .
C(6) H(4) 0.950 no . .
C(11) H(5) 0.970 no . .
C(12) H(6) 1.000 no . .
C(13) H(7) 1.060 no . .
C(14) H(8) 1.060 no . .
C(15) H(9) 0.950 no . .
C(17) H(10) 1.020 no . .
C(18) H(11) 1.000 no . .
C(20) H(12) 1.060 no . .
C(21) H(13) 1.060 no . .
C(23) H(14) 0.950 no . .
C(24) H(15) 1.060 no . .
C(26) H(16) 0.960 no . .
C(27) H(17) 1.020 no . .

loop_
_geom_contact_atom_site_label_1
_geom_contact_atom_site_label_2
_geom_contact_distance
_geom_contact_publ_flag
_geom_contact_site_symmetry_1
_geom_contact_site_symmetry_2
Cl(1) C(12) 3.557(4) ? . 1_365
Cl(1) C(13) 3.279(4) ? . 1_365
Cl(2) N(1) 3.573(4) ? . 1_545
N(1) Cl(2) 3.573(4) ? . 1_565
N(1) C(15) 3.322(7) ? . 1_455
C(1) C(14) 3.594(8) ? . 1_455
C(2) C(15) 3.598(7) ? . 1_455
C(12) Cl(1) 3.557(4) ? . 1_745
C(13) Cl(1) 3.279(4) ? . 1_745
C(14) C(1) 3.594(8) ? . 1_655
C(14) C(21) 3.531(6) ? . 2_675
C(15) N(1) 3.322(7) ? . 1_655
C(15) C(2) 3.598(7) ? . 1_655
C(21) C(14) 3.531(6) ? . 2_675
Se(1) H(8) 3.013 ? . 1_455
Se(1) H(12) 3.216 ? . 1_655
Se(1) H(13) 3.108 ? . 2_575
Se(2) H(3) 3.175 ? . 2_666
Se(2) H(4) 3.314 ? . 2_666
Se(2) H(16) 3.248 ? . 1_655
Se(2) H(17) 3.509 ? . 1_655
Cl(1) H(5) 2.919 ? . 1_465
Cl(1) H(6) 3.438 ? . 1_365
Cl(1) H(6) 3.353 ? . 1_465
Cl(1) H(6) 3.099 ? . 2_575
Cl(1) H(7) 2.919 ? . 1_365
Cl(1) H(10) 3.218 ? . 1_455
Cl(1) H(16) 3.546 ? . 1_465
Cl(2) H(1) 2.986 ? . 1_645
Cl(2) H(2) 3.413 ? . 1_645
Cl(2) H(10) 3.021 ? . 1_545
Cl(2) H(14) 3.287 ? . 1_455
Cl(2) H(15) 3.585 ? . 2_656
N(1) H(8) 3.466 ? . 1_455
N(1) H(9) 2.543 ? . 1_455
C(1) H(8) 2.979 ? . 1_455
C(1) H(9) 3.064 ? . 1_455
C(2) H(9) 2.920 ? . 1_455
C(3) H(9) 3.212 ? . 1_455
C(3) H(15) 3.096 ? . 1_465
C(4) H(14) 3.522 ? . 2_666
C(4) H(15) 3.437 ? . 1_465
C(5) H(3) 3.130 ? . 2_566
C(5) H(4) 3.329 ? . 2_566
C(5) H(14) 2.893 ? . 2_666
C(6) H(3) 3.000 ? . 2_566
C(6) H(14) 3.179 ? . 2_666
C(9) H(8) 3.404 ? . 1_455
C(10) H(8) 3.581 ? . 1_455
C(11) H(8) 3.400 ? . 1_455
C(11) H(11) 3.175 ? . 1_645
C(11) H(12) 3.236 ? . 2_575
C(12) H(11) 3.202 ? . 1_645
C(12) H(12) 2.822 ? . 2_575
C(13) H(12) 3.023 ? . 2_575
C(14) H(5) 3.440 ? . 1_655
C(14) H(12) 3.559 ? . 2_575
C(14) H(13) 3.253 ? . 1_655
C(14) H(13) 3.409 ? . 2_675
C(15) H(13) 3.451 ? . 1_655
C(16) H(7) 3.309 ? . 2_675
C(16) H(9) 3.592 ? . 1_455
C(16) H(12) 3.588 ? . 1_655
C(17) H(7) 3.433 ? . 2_675
C(17) H(16) 3.381 ? . 1_565
C(18) H(5) 3.497 ? . 1_465
C(18) H(6) 3.043 ? . 1_465
C(18) H(7) 3.440 ? . 2_675
C(18) H(16) 3.334 ? . 1_565
C(19) H(6) 3.248 ? . 1_465
C(19) H(7) 3.255 ? . 2_675
C(19) H(10) 3.576 ? . 1_455
C(20) H(7) 3.108 ? . 2_675
C(20) H(8) 3.316 ? . 2_675
C(21) H(7) 3.146 ? . 2_675
C(21) H(8) 3.447 ? . 1_455
C(21) H(8) 2.882 ? . 2_675
C(21) H(9) 3.341 ? . 1_455
C(21) H(13) 3.248 ? . 2_575
C(22) H(3) 3.423 ? . 2_566
C(22) H(11) 3.234 ? . 1_645
C(22) H(16) 3.446 ? . 1_655
C(23) H(2) 3.079 ? . 2_566
C(23) H(11) 3.454 ? . 1_645
C(23) H(16) 3.197 ? . 1_655
C(24) H(1) 3.192 ? . 1_645
C(24) H(2) 2.716 ? . 2_566
C(25) H(1) 3.366 ? . 1_645
C(25) H(2) 3.063 ? . 2_566
C(25) H(3) 3.427 ? . 2_566
C(25) H(10) 3.429 ? . 1_545
C(25) H(14) 3.471 ? . 1_455
C(26) H(3) 3.109 ? . 2_566
C(26) H(10) 3.216 ? . 1_545
C(26) H(11) 3.587 ? . 1_545
C(26) H(14) 3.208 ? . 1_455
C(27) H(3) 3.099 ? . 2_566
C(27) H(11) 3.444 ? . 1_645
H(1) Cl(2) 2.986 ? . 1_465
H(1) C(24) 3.192 ? . 1_465
H(1) C(25) 3.366 ? . 1_465
H(1) H(9) 3.136 ? . 1_455
H(1) H(15) 2.616 ? . 1_465
H(2) Cl(2) 3.413 ? . 1_465
H(2) C(23) 3.079 ? . 2_566
H(2) C(24) 2.716 ? . 2_566
H(2) C(25) 3.063 ? . 2_566
H(2) H(14) 3.378 ? . 2_566
H(2) H(15) 3.257 ? . 1_465
H(2) H(15) 2.868 ? . 2_566
H(3) Se(2) 3.175 ? . 2_666
H(3) C(5) 3.130 ? . 2_566
H(3) C(6) 3.000 ? . 2_566
H(3) C(22) 3.423 ? . 2_566
H(3) C(25) 3.427 ? . 2_566
H(3) C(26) 3.109 ? . 2_566
H(3) C(27) 3.099 ? . 2_566
H(3) H(3) 2.835 ? . 2_566
H(3) H(4) 2.585 ? . 2_566
H(3) H(14) 2.835 ? . 2_666
H(3) H(16) 3.446 ? . 2_566
H(3) H(17) 3.444 ? . 2_566
H(4) Se(2) 3.314 ? . 2_666
H(4) C(5) 3.329 ? . 2_566
H(4) H(3) 2.585 ? . 2_566
H(4) H(4) 3.027 ? . 2_666
H(4) H(14) 3.314 ? . 2_666
H(5) Cl(1) 2.919 ? . 1_645
H(5) C(14) 3.440 ? . 1_455
H(5) C(18) 3.497 ? . 1_645
H(5) H(7) 3.470 ? . 1_455
H(5) H(8) 3.124 ? . 1_455
H(5) H(11) 2.817 ? . 1_645
H(6) Cl(1) 3.353 ? . 1_645
H(6) Cl(1) 3.438 ? . 1_745
H(6) Cl(1) 3.099 ? . 2_575
H(6) C(18) 3.043 ? . 1_645
H(6) C(19) 3.248 ? . 1_645
H(6) H(6) 3.594 ? . 2_765
H(6) H(7) 2.926 ? . 2_765
H(6) H(11) 2.861 ? . 1_645
H(6) H(12) 3.016 ? . 2_575
H(7) Cl(1) 2.919 ? . 1_745
H(7) C(16) 3.309 ? . 2_675
H(7) C(17) 3.433 ? . 2_675
H(7) C(18) 3.440 ? . 2_675
H(7) C(19) 3.255 ? . 2_675
H(7) C(20) 3.108 ? . 2_675
H(7) C(21) 3.146 ? . 2_675
H(7) H(5) 3.470 ? . 1_655
H(7) H(6) 2.926 ? . 2_765
H(7) H(12) 3.362 ? . 2_575
H(7) H(12) 3.580 ? . 2_675
H(8) Se(1) 3.013 ? . 1_655
H(8) N(1) 3.466 ? . 1_655
H(8) C(1) 2.979 ? . 1_655
H(8) C(9) 3.404 ? . 1_655
H(8) C(10) 3.581 ? . 1_655
H(8) C(11) 3.400 ? . 1_655
H(8) C(20) 3.316 ? . 2_675
H(8) C(21) 3.447 ? . 1_655
H(8) C(21) 2.882 ? . 2_675
H(8) H(5) 3.124 ? . 1_655
H(8) H(12) 3.368 ? . 2_675
H(8) H(13) 2.755 ? . 1_655
H(8) H(13) 2.591 ? . 2_675
H(9) N(1) 2.543 ? . 1_655
H(9) C(1) 3.064 ? . 1_655
H(9) C(2) 2.920 ? . 1_655
H(9) C(3) 3.212 ? . 1_655
H(9) C(16) 3.592 ? . 1_655
H(9) C(21) 3.341 ? . 1_655
H(9) H(1) 3.136 ? . 1_655
H(9) H(13) 3.168 ? . 1_655
H(10) Cl(1) 3.218 ? . 1_655
H(10) Cl(2) 3.021 ? . 1_565
H(10) C(19) 3.576 ? . 1_655
H(10) C(25) 3.429 ? . 1_565
H(10) C(26) 3.216 ? . 1_565
H(10) H(16) 2.720 ? . 1_565
H(11) C(11) 3.175 ? . 1_465
H(11) C(12) 3.202 ? . 1_465
H(11) C(22) 3.234 ? . 1_465
H(11) C(23) 3.454 ? . 1_465
H(11) C(26) 3.587 ? . 1_565
H(11) C(27) 3.444 ? . 1_465
H(11) H(5) 2.817 ? . 1_465
H(11) H(6) 2.861 ? . 1_465
H(11) H(16) 2.654 ? . 1_565
H(12) Se(1) 3.216 ? . 1_455
H(12) C(11) 3.236 ? . 2_575
H(12) C(12) 2.822 ? . 2_575
H(12) C(13) 3.023 ? . 2_575
H(12) C(14) 3.559 ? . 2_575
H(12) C(16) 3.588 ? . 1_455
H(12) H(6) 3.016 ? . 2_575
H(12) H(7) 3.362 ? . 2_575
H(12) H(7) 3.580 ? . 2_675
H(12) H(8) 3.368 ? . 2_675
H(13) Se(1) 3.108 ? . 2_575
H(13) C(14) 3.253 ? . 1_455
H(13) C(14) 3.409 ? . 2_675
H(13) C(15) 3.451 ? . 1_455
H(13) C(21) 3.248 ? . 2_575
H(13) H(8) 2.755 ? . 1_455
H(13) H(8) 2.591 ? . 2_675
H(13) H(9) 3.168 ? . 1_455
H(13) H(13) 2.405 ? . 2_575
H(14) Cl(2) 3.287 ? . 1_655
H(14) C(4) 3.522 ? . 2_666
H(14) C(5) 2.893 ? . 2_666
H(14) C(6) 3.179 ? . 2_666
H(14) C(25) 3.471 ? . 1_655
H(14) C(26) 3.208 ? . 1_655
H(14) H(2) 3.378 ? . 2_566
H(14) H(3) 2.835 ? . 2_666
H(14) H(4) 3.314 ? . 2_666
H(14) H(16) 2.840 ? . 1_655
H(15) Cl(2) 3.585 ? . 2_656
H(15) C(3) 3.096 ? . 1_645
H(15) C(4) 3.437 ? . 1_645
H(15) H(1) 2.616 ? . 1_645
H(15) H(2) 3.257 ? . 1_645
H(15) H(2) 2.868 ? . 2_566
H(16) Se(2) 3.248 ? . 1_455
H(16) Cl(1) 3.546 ? . 1_645
H(16) C(17) 3.381 ? . 1_545
H(16) C(18) 3.334 ? . 1_545
H(16) C(22) 3.446 ? . 1_455
H(16) C(23) 3.197 ? . 1_455
H(16) H(3) 3.446 ? . 2_566
H(16) H(10) 2.720 ? . 1_545
H(16) H(11) 2.654 ? . 1_545
H(16) H(14) 2.840 ? . 1_455
H(17) Se(2) 3.509 ? . 1_455
H(17) H(3) 3.444 ? . 2_566

loop_
_geom_torsion_atom_site_label_1
_geom_torsion_atom_site_label_2
_geom_torsion_atom_site_label_3
_geom_torsion_atom_site_label_4
_geom_torsion
_geom_torsion_publ_flag
_geom_torsion_site_symmetry_1
_geom_torsion_site_symmetry_2
_geom_torsion_site_symmetry_3
_geom_torsion_site_symmetry_4
C(1) Se(1) C(16) C(17) 78.5(4) ? . . . .
C(1) Se(1) C(16) C(21) -103.5(3) ? . . . .
C(16) Se(1) C(1) N(1) -2.4(4) ? . . . .
C(16) Se(1) C(1) C(9) 176.2(4) ? . . . .
C(8) Se(2) C(22) C(23) -168.6(3) ? . . . .
C(8) Se(2) C(22) C(27) 12.0(4) ? . . . .
C(22) Se(2) C(8) C(7) 70.3(4) ? . . . .
C(22) Se(2) C(8) C(9) -115.8(4) ? . . . .
C(1) N(1) C(2) C(3) -174.2(4) ? . . . .
C(1) N(1) C(2) C(7) 2.6(7) ? . . . .
C(2) N(1) C(1) Se(1) 179.6(3) ? . . . .
C(2) N(1) C(1) C(9) 1.1(7) ? . . . .
Se(1) C(1) C(9) C(8) 177.9(3) ? . . . .
Se(1) C(1) C(9) C(10) -7.8(6) ? . . . .
N(1) C(1) C(9) C(8) -3.6(7) ? . . . .
N(1) C(1) C(9) C(10) 170.7(5) ? . . . .
N(1) C(2) C(3) C(4) 179.6(5) ? . . . .
N(1) C(2) C(7) C(6) 179.6(4) ? . . . .
N(1) C(2) C(7) C(8) -3.6(7) ? . . . .
C(3) C(2) C(7) C(6) -3.6(7) ? . . . .
C(3) C(2) C(7) C(8) 173.2(4) ? . . . .
C(7) C(2) C(3) C(4) 2.7(8) ? . . . .
C(2) C(3) C(4) C(5) 0.2(6) ? . . . .
C(3) C(4) C(5) C(6) -2.2(9) ? . . . .
C(4) C(5) C(6) C(7) 1.1(8) ? . . . .
C(5) C(6) C(7) C(2) 1.7(7) ? . . . .
C(5) C(6) C(7) C(8) -174.7(5) ? . . . .
C(2) C(7) C(8) Se(2) 174.6(3) ? . . . .
C(2) C(7) C(8) C(9) 0.8(7) ? . . . .
C(6) C(7) C(8) Se(2) -8.9(7) ? . . . .
C(6) C(7) C(8) C(9) 177.3(5) ? . . . .
Se(2) C(8) C(9) C(1) -171.5(3) ? . . . .
Se(2) C(8) C(9) C(10) 14.6(6) ? . . . .
C(7) C(8) C(9) C(1) 2.4(7) ? . . . .
C(7) C(8) C(9) C(10) -171.5(4) ? . . . .
C(1) C(9) C(10) C(11) -106.6(4) ? . . . .
C(1) C(9) C(10) C(15) 68.9(5) ? . . . .
C(8) C(9) C(10) C(11) 67.2(6) ? . . . .
C(8) C(9) C(10) C(15) -117.3(5) ? . . . .
C(9) C(10) C(11) C(12) 175.9(3) ? . . . .
C(9) C(10) C(15) C(14) -175.9(3) ? . . . .
C(11) C(10) C(15) C(14) -0.4(5) ? . . . .
C(15) C(10) C(11) C(12) 0.3(5) ? . . . .
C(10) C(11) C(12) C(13) -0.1(5) ? . . . .
C(11) C(12) C(13) C(14) 0.1(4) ? . . . .
C(12) C(13) C(14) C(15) -0.2(5) ? . . . .
C(13) C(14) C(15) C(10) 0.3(6) ? . . . .
Se(1) C(16) C(17) C(18) 179.2(3) ? . . . .
Se(1) C(16) C(21) C(20) -177.6(3) ? . . . .
C(17) C(16) C(21) C(20) 0.4(6) ? . . . .
C(21) C(16) C(17) C(18) 1.2(7) ? . . . .
C(16) C(17) C(18) C(19) -2.1(7) ? . . . .
C(17) C(18) C(19) Cl(1) -178.6(3) ? . . . .
C(17) C(18) C(19) C(20) 1.4(7) ? . . . .
Cl(1) C(19) C(20) C(21) -179.8(3) ? . . . .
C(18) C(19) C(20) C(21) 0.2(6) ? . . . .
C(19) C(20) C(21) C(16) -1.1(6) ? . . . .
Se(2) C(22) C(23) C(24) -178.3(3) ? . . . .
Se(2) C(22) C(27) C(26) 179.0(3) ? . . . .
C(23) C(22) C(27) C(26) -0.4(6) ? . . . .
C(27) C(22) C(23) C(24) 1.2(6) ? . . . .
C(22) C(23) C(24) C(25) -2.6(7) ? . . . .
C(23) C(24) C(25) Cl(2) -177.4(3) ? . . . .
C(23) C(24) C(25) C(26) 3.1(7) ? . . . .
Cl(2) C(25) C(26) C(27) 178.3(3) ? . . . .
C(24) C(25) C(26) C(27) -2.2(7) ? . . . .
C(25) C(26) C(27) C(22) 0.8(6) ? . . . .

loop_
_cod_related_entry_id
_cod_related_entry_database
_cod_related_entry_code
1 ChemSpider 29435184
